data_1572333
loop_
_publ_author_name
'Scholes, Abbie M.'
'Kershaw Cook, Laurence J.'
'Szczypi&#x144;ski, Filip T'
'Luzyanin, Konstantin V.'
'Egleston, Benjamin D.'
'Greenaway, Rebecca L.'
'Slater, Anna G.'

_publ_section_title
;
 Dynamic and solid-state behaviour of bromoisotrianglimine.
;
_journal_issue 35
_journal_name_full 'Chemical science'
_journal_page_first 14254
_journal_page_last 14263
_journal_paper_doi 10.1039/d4sc04207g
_journal_volume 15
_journal_year 2024
_chemical_absolute_configuration ad
_chemical_formula_moiety 'C42 H45 Br3 N6, C8 H10'
_chemical_formula_sum 'C50 H55 Br3 N6'
_chemical_formula_weight 979.73
_space_group_crystal_system monoclinic
_space_group_IT_number 4
_space_group_name_Hall 'P 2yb'
_space_group_name_H-M_alt 'P 1 21 1'
_atom_sites_solution_hydrogens geom
_audit_creation_date 2022-11-16
_audit_creation_method
;
Olex2 1.3
(compiled 2020.11.12 svn.r5f609507 for OlexSys, GUI svn.r6408)
;
_audit_update_record
;
2023-12-07 deposited with the CCDC.	2024-07-29 downloaded from the CCDC.
;
_cell_angle_alpha 90
_cell_angle_beta 109.809(2)
_cell_angle_gamma 90
_cell_formula_units_Z 2
_cell_length_a 11.0644(2)
_cell_length_b 14.2714(2)
_cell_length_c 15.6724(3)
_cell_measurement_reflns_used 34321
_cell_measurement_temperature 100.01(10)
_cell_measurement_theta_max 28.1670
_cell_measurement_theta_min 1.9170
_cell_volume 2328.31(8)
_computing_cell_refinement 'CrysAlisPro 1.171.40.53 (Rigaku OD, 2019)'
_computing_data_collection 'CrysAlisPro 1.171.40.53 (Rigaku OD, 2019)'
_computing_data_reduction 'CrysAlisPro 1.171.40.53 (Rigaku OD, 2019)'
_computing_molecular_graphics 'Olex2 1.3 (Dolomanov et al., 2009)'
_computing_publication_material 'Olex2 1.3 (Dolomanov et al., 2009)'
_computing_structure_refinement 'SHELXL 2018/3 (Sheldrick, 2015)'
_computing_structure_solution 'ShelXT (Sheldrick, 2015)'
_diffrn_ambient_environment N~2~
_diffrn_ambient_temperature 100.01(10)
_diffrn_detector 'Hybrid Pixel Array Detector'
_diffrn_detector_area_resol_mean 10.0000
_diffrn_measured_fraction_theta_full 1.000
_diffrn_measured_fraction_theta_max 0.993
_diffrn_measurement_details
;
List of Runs (angles in degrees, time in seconds):

  # Type    Start    End  Width  t~exp~   \w     \q     \k     \f   Frames
#--------------------------------------------------------------------------
  1  \w    -40.00  94.00   1.00   10.00    --    5.00  38.00 150.00  134
  2  \w    -46.00  80.00   1.00   10.00    --   -8.90  68.00 120.00  126
  3  \w    -44.00  80.00   1.00   10.00    --   -8.90  57.00 -60.00  124
  4  \w    -44.00  80.00   1.00   10.00    --   -8.90  57.00  60.00  124
  5  \w    -98.00  28.00   1.00   10.00    --   -8.90 -68.00 120.00  126
  6  \w    -44.00  80.00   1.00   10.00    --   -8.90  57.00-150.00  124
  7  \w    -46.00  74.00   1.00   10.00    --   -8.90  68.00   0.00  120
  8  \w    -98.00  28.00   1.00   10.00    --   -8.90 -68.00 -30.00  126
;
_diffrn_measurement_device 'four-circle diffractometer'
_diffrn_measurement_device_type 'XtaLAB AFC12 (RCD3): Kappa single'
_diffrn_measurement_method '\w scans'
_diffrn_orient_matrix_type 'CrysAlisPro convention (1999,Acta A55,543-557)'
_diffrn_orient_matrix_UB_11 0.0679521000
_diffrn_orient_matrix_UB_12 -0.0038529000
_diffrn_orient_matrix_UB_13 0.0158599000
_diffrn_orient_matrix_UB_21 0.0051817000
_diffrn_orient_matrix_UB_22 0.0470023000
_diffrn_orient_matrix_UB_23 0.0156112000
_diffrn_orient_matrix_UB_31 -0.0010994000
_diffrn_orient_matrix_UB_32 -0.0157123000
_diffrn_orient_matrix_UB_33 0.0426298000
_diffrn_radiation_monochromator mirror
_diffrn_radiation_probe x-ray
_diffrn_radiation_type 'Mo K\a'
_diffrn_radiation_wavelength 0.71073
_diffrn_reflns_av_R_equivalents 0.0341
_diffrn_reflns_av_unetI/netI 0.0270
_diffrn_reflns_Laue_measured_fraction_full 1.000
_diffrn_reflns_Laue_measured_fraction_max 0.993
_diffrn_reflns_limit_h_max 14
_diffrn_reflns_limit_h_min -14
_diffrn_reflns_limit_k_max 18
_diffrn_reflns_limit_k_min -19
_diffrn_reflns_limit_l_max 20
_diffrn_reflns_limit_l_min -20
_diffrn_reflns_number 67243
_diffrn_reflns_point_group_measured_fraction_full 1.000
_diffrn_reflns_point_group_measured_fraction_max 0.975
_diffrn_reflns_theta_full 25.242
_diffrn_reflns_theta_max 28.303
_diffrn_reflns_theta_min 1.956
_diffrn_source 'Rotating-anode X-ray tube'
_diffrn_source_type 'Rigaku 007HF (Mo) X-ray Source'
_exptl_absorpt_coefficient_mu 2.639
_exptl_absorpt_correction_T_max 1.00000
_exptl_absorpt_correction_T_min 0.82015
_exptl_absorpt_correction_type multi-scan
_exptl_absorpt_process_details
;
CrysAlisPro 1.171.40.53 (Rigaku Oxford Diffraction, 2019)
Empirical absorption correction using spherical harmonics,
 implemented in SCALE3 ABSPACK scaling algorithm.
;
_exptl_crystal_colour colourless
_exptl_crystal_colour_primary colourless
_exptl_crystal_density_diffrn 1.397
_exptl_crystal_description block
_exptl_crystal_F_000 1004
_exptl_crystal_preparation 'Slow vapour diffusion of petroleum ether into a mixed xylenes solution of the compound.'
_exptl_crystal_size_max 0.26
_exptl_crystal_size_mid 0.11
_exptl_crystal_size_min 0.08
_refine_diff_density_max 0.560
_refine_diff_density_min -0.424
_refine_diff_density_rms 0.053
_refine_ls_abs_structure_details
;
 Flack x determined using 4503 quotients [(I+)-(I-)]/[(I+)+(I-)]
 (Parsons, Flack and Wagner, Acta Cryst. B69 (2013) 249-259).
;
_refine_ls_abs_structure_Flack -0.0093(18)
_refine_ls_extinction_method none
_refine_ls_goodness_of_fit_ref 1.038
_refine_ls_hydrogen_treatment constr
_refine_ls_matrix_type full
_refine_ls_number_parameters 612
_refine_ls_number_reflns 11279
_refine_ls_number_restraints 66
_refine_ls_restrained_S_all 1.036
_refine_ls_R_factor_all 0.0320
_refine_ls_R_factor_gt 0.0271
_refine_ls_shift/su_max 0.001
_refine_ls_shift/su_mean 0.000
_refine_ls_structure_factor_coef Fsqd
_refine_ls_weighting_details 'w=1/[\s^2^(Fo^2^)+(0.0253P)^2^+0.7966P] where P=(Fo^2^+2Fc^2^)/3'
_refine_ls_weighting_scheme calc
_refine_ls_wR_factor_gt 0.0529
_refine_ls_wR_factor_ref 0.0541
_reflns_Friedel_coverage 0.891
_reflns_Friedel_fraction_full 1.000
_reflns_Friedel_fraction_max 0.956
_reflns_number_gt 10491
_reflns_number_total 11279
_reflns_threshold_expression 'I > 2\s(I)'
_cod_data_source_file d4sc04207g2.cif
_cod_data_source_block 33-rr_xylenes_w0003_xylpet_100k_1
_cod_depositor_comments 'Adding full bibliography for 1572326--1572335.cif.'
_cod_original_cell_volume 2328.30(7)
_cod_database_code 1572333
_shelx_shelxl_version_number 2018/3
_chemical_oxdiff_formula 'C50 H55 Br3 N6'
_shelx_space_group_comment
;
The symmetry employed for this shelxl refinement is uniquely defined
by the following loop, which should always be used as a source of
symmetry information in preference to the above space-group names.
They are only intended as comments.
;
_shelx_estimated_absorpt_t_max 0.817
_shelx_estimated_absorpt_t_min 0.547
_reflns_odcompleteness_completeness 99.96
_reflns_odcompleteness_iscentric 1
_reflns_odcompleteness_theta 26.32
_olex2_refinement_description
;
1. Fixed Uiso
 At 1.2 times of:
  All C(H) groups, All C(H,H) groups
 At 1.5 times of:
  All C(H,H,H) groups
2. Restrained distances
 C59-C54 = C52-C58
 1.5 with sigma of 0.02
 C63-C67 = C60-C66
 1.5 with sigma of 0.02
 C68-C74 = C73-C75
 1.5 with sigma of 0.02
 C54-C55 \\sim C55-C56 \\sim C56-C57 \\sim C57-C52 \\sim C52-C53 \\sim C54-C53
 with sigma of 0.01
 C63-C64 \\sim C64-C65 \\sim C65-C60 \\sim C60-C61 \\sim C61-C62 \\sim C63-C62
 with sigma of 0.01
 C68-C69 \\sim C69-C70 \\sim C70-C71 \\sim C71-C72 \\sim C72-C73 \\sim C68-C73
 with sigma of 0.01
3. Restrained planarity
 C54, C53, C59, C55, C52, C56, C57
 with sigma of 0.1
 C63, C61, C62, C60, C65, C66, C64, C67
 with sigma of 0.1
 C68, C69, C74, C73, C70, C75, C72, C71
 with sigma of 0.1
4. Others
 Fixed Sof: C54(0.55) C57(0.55) H57(0.55) C53(0.55) H53(0.55) C59(0.55)
 H59A(0.55) H59B(0.55) H59C(0.55) C52(0.55) C56(0.55) H56(0.55) C55(0.55)
 H55(0.55) C58(0.55) H58A(0.55) H58B(0.55) H58C(0.55) C61(0.27) H61(0.27)
 C62(0.27) H62(0.27) C65(0.27) H65(0.27) C60(0.27) C64(0.27) H64(0.27)
 C66(0.27) H66A(0.27) H66B(0.27) H66C(0.27) C67(0.27) H67A(0.27) H67B(0.27)
 H67C(0.27) C63(0.27) C68(0.18) C69(0.18) H69(0.18) C74(0.18) H74A(0.18)
 H74B(0.18) H74C(0.18) C71(0.18) H71(0.18) C75(0.18) H75A(0.18) H75B(0.18)
 H75C(0.18) C73(0.18) C70(0.18) H70(0.18) C72(0.18) H72(0.18)
5.a Ternary CH refined with riding coordinates:
 C27(H27), C45(H45), C44(H44), C11(H11), C28(H28), C10(H10)
5.b Secondary CH2 refined with riding coordinates:
 C15(H15A,H15B), C14(H14A,H14B), C12(H12A,H12B), C32(H32A,H32B), C49(H49A,
 H49B), C13(H13A,H13B), C30(H30A,H30B), C29(H29A,H29B), C46(H46A,H46B),
 C47(H47A,H47B), C31(H31A,H31B), C48(H48A,H48B)
5.c Aromatic/amide H refined with riding coordinates:
 C34(H34), C51(H51), C42(H42), C17(H17), C3(H3), C37(H37), C8(H8), C20(H20),
 C22(H22), C25(H25), C24(H24), C39(H39), C5(H5), C41(H41), C7(H7), C57(H57),
 C53(H53), C56(H56), C55(H55), C61(H61), C62(H62), C65(H65), C64(H64), C69(H69),
  C71(H71), C70(H70), C72(H72)
5.d Idealised Me refined as rotating group:
 C59(H59A,H59B,H59C), C58(H58A,H58B,H58C), C66(H66A,H66B,H66C), C67(H67A,H67B,
 H67C), C74(H74A,H74B,H74C), C75(H75A,H75B,H75C)
;
_olex2_date_sample_data_collection 2022-03-03
_olex2_submission_original_sample_id 'AMS391 Xylene Pet 100 K'
_olex2_submission_special_instructions 'No special instructions were received'
_oxdiff_exptl_absorpt_empirical_details
;
Empirical correction (ABSPACK) includes:
- Absorption correction using spherical harmonics
- Frame scaling
;
_oxdiff_exptl_absorpt_empirical_full_max 1.231
_oxdiff_exptl_absorpt_empirical_full_min 0.821

loop_
_space_group_symop_operation_xyz
'x, y, z'
'-x, y+1/2, -z'

loop_
_atom_site_label
_atom_site_type_symbol
_atom_site_fract_x
_atom_site_fract_y
_atom_site_fract_z
_atom_site_U_iso_or_equiv
_atom_site_adp_type
_atom_site_occupancy
_atom_site_site_symmetry_order
_atom_site_calc_flag
_atom_site_refinement_flags_posn
_atom_site_refinement_flags_adp
_atom_site_refinement_flags_occupancy
_atom_site_disorder_assembly
_atom_site_disorder_group
Br18 Br -0.24510(3) 0.70057(2) 0.20939(2) 0.02730(7) Uani 1 1 d . . . . .
Br1 Br 0.03226(3) 0.75842(2) 0.78795(2) 0.03016(8) Uani 1 1 d . . . . .
Br35 Br 0.66717(4) 0.87220(2) 0.43811(2) 0.03406(9) Uani 1 1 d . . . . .
N33 N 0.5328(2) 0.51621(16) 0.31228(15) 0.0176(5) Uani 1 1 d . . . . .
N16 N -0.1611(2) 0.36967(18) 0.40909(15) 0.0176(4) Uani 1 1 d . . . . .
N26 N 0.2620(2) 0.46123(16) 0.23566(15) 0.0166(5) Uani 1 1 d . . . . .
N50 N 0.4672(2) 0.55046(17) 0.83945(16) 0.0186(5) Uani 1 1 d . . . . .
N43 N 0.6565(2) 0.57459(17) 0.74575(15) 0.0186(5) Uani 1 1 d . . . . .
C34 C 0.5555(2) 0.50777(19) 0.39648(18) 0.0166(5) Uani 1 1 d . . . . .
H34 H 0.546264 0.448035 0.420304 0.020 Uiso 1 1 calc R U . . .
N9 N -0.0649(2) 0.34835(16) 0.60312(16) 0.0184(5) Uani 1 1 d . . . . .
C4 C 0.0181(3) 0.4912(2) 0.68229(19) 0.0193(6) Uani 1 1 d . . . . .
C27 C 0.3543(3) 0.45518(19) 0.18732(18) 0.0169(5) Uani 1 1 d . . . . .
H27 H 0.355779 0.516115 0.156194 0.020 Uiso 1 1 calc R U . . .
C45 C 0.5986(3) 0.5144(2) 0.87367(18) 0.0178(5) Uani 1 1 d . . . . .
H45 H 0.601428 0.450205 0.848895 0.021 Uiso 1 1 calc R U . . .
C19 C -0.1184(2) 0.60573(19) 0.25363(18) 0.0168(5) Uani 1 1 d . . . . .
C44 C 0.6864(2) 0.58031(19) 0.84399(17) 0.0166(5) Uani 1 1 d . . . . .
H44 H 0.673157 0.646107 0.860922 0.020 Uiso 1 1 calc R U . . .
C51 C 0.3781(3) 0.4947(2) 0.79834(18) 0.0185(6) Uani 1 1 d . . . . .
H51 H 0.399298 0.432333 0.787566 0.022 Uiso 1 1 calc R U . . .
C11 C -0.1655(3) 0.28042(19) 0.45307(18) 0.0171(6) Uani 1 1 d . . . . .
H11 H -0.084702 0.244911 0.460273 0.021 Uiso 1 1 calc R U . . .
C42 C 0.6547(2) 0.65116(19) 0.70495(18) 0.0174(5) Uani 1 1 d . . . . .
H42 H 0.664369 0.707691 0.738623 0.021 Uiso 1 1 calc R U . . .
C17 C -0.0565(3) 0.38869(19) 0.39692(18) 0.0184(6) Uani 1 1 d . . . . .
H17 H 0.015087 0.348741 0.423472 0.022 Uiso 1 1 calc R U . . .
C3 C -0.0144(3) 0.5798(2) 0.7049(2) 0.0217(6) Uani 1 1 d . . . . .
H3 H -0.101319 0.599987 0.683679 0.026 Uiso 1 1 calc R U . . .
C37 C 0.6550(3) 0.7446(2) 0.57388(19) 0.0191(6) Uani 1 1 d . . . . .
H37 H 0.673046 0.798156 0.612091 0.023 Uiso 1 1 calc R U . . .
C23 C -0.0402(2) 0.46967(19) 0.34365(18) 0.0167(5) Uani 1 1 d . . . . .
C8 C -0.0846(3) 0.4299(2) 0.62586(19) 0.0199(6) Uani 1 1 d . . . . .
H8 H -0.170231 0.453040 0.605527 0.024 Uiso 1 1 calc R U . . .
C28 C 0.4883(2) 0.43435(19) 0.25389(18) 0.0163(5) Uani 1 1 d . . . . .
H28 H 0.484613 0.378782 0.291788 0.020 Uiso 1 1 calc R U . . .
C15 C -0.1824(2) 0.2012(2) 0.59024(18) 0.0189(5) Uani 1 1 d . . . . .
H15A H -0.190943 0.211052 0.650464 0.023 Uiso 1 1 calc R U . . .
H15B H -0.101264 0.166826 0.599301 0.023 Uiso 1 1 calc R U . . .
C14 C -0.2951(3) 0.1425(2) 0.53150(19) 0.0200(6) Uani 1 1 d . . . . .
H14A H -0.294063 0.080675 0.560458 0.024 Uiso 1 1 calc R U . . .
H14B H -0.376721 0.174141 0.526869 0.024 Uiso 1 1 calc R U . . .
C20 C -0.0156(3) 0.60419(19) 0.22151(17) 0.0164(5) Uani 1 1 d . . . . .
H20 H -0.008864 0.649888 0.179266 0.020 Uiso 1 1 calc R U . . .
C22 C 0.0651(3) 0.46900(19) 0.31473(18) 0.0166(5) Uani 1 1 d . . . . .
H22 H 0.130173 0.423055 0.337862 0.020 Uiso 1 1 calc R U . . .
C10 C -0.1769(2) 0.29567(19) 0.54685(18) 0.0160(5) Uani 1 1 d . . . . .
H10 H -0.256846 0.331889 0.540461 0.019 Uiso 1 1 calc R U . . .
C40 C 0.5961(2) 0.58851(19) 0.45910(18) 0.0160(5) Uani 1 1 d . . . . .
C25 C 0.1831(3) 0.52849(19) 0.21537(18) 0.0165(5) Uani 1 1 d . . . . .
H25 H 0.192266 0.576024 0.175556 0.020 Uiso 1 1 calc R U . . .
C21 C 0.0771(3) 0.53474(19) 0.25219(18) 0.0161(5) Uani 1 1 d . . . . .
C24 C -0.1337(3) 0.5399(2) 0.31323(18) 0.0174(5) Uani 1 1 d . . . . .
H24 H -0.205684 0.541878 0.333251 0.021 Uiso 1 1 calc R U . . .
C12 C -0.2802(3) 0.22339(19) 0.39372(19) 0.0192(6) Uani 1 1 d . . . . .
H12A H -0.271827 0.213309 0.333463 0.023 Uiso 1 1 calc R U . . .
H12B H -0.360291 0.258991 0.384836 0.023 Uiso 1 1 calc R U . . .
C32 C 0.3073(3) 0.3778(2) 0.11623(18) 0.0198(5) Uani 1 1 d . . . . .
H32A H 0.292439 0.320061 0.146274 0.024 Uiso 1 1 calc R U . . .
H32B H 0.224107 0.396953 0.071167 0.024 Uiso 1 1 calc R U . . .
C36 C 0.6449(3) 0.7522(2) 0.48296(18) 0.0202(5) Uani 1 1 d . . . . .
C39 C 0.6083(2) 0.57965(19) 0.54973(18) 0.0167(5) Uani 1 1 d . . . . .
H39 H 0.596094 0.520183 0.572813 0.020 Uiso 1 1 calc R U . . .
C2 C 0.0810(3) 0.6379(2) 0.7584(2) 0.0209(6) Uani 1 1 d . . . . .
C5 C 0.1474(3) 0.4634(2) 0.71345(19) 0.0183(5) Uani 1 1 d . . . . .
H5 H 0.170575 0.403189 0.698272 0.022 Uiso 1 1 calc R U . . .
C49 C 0.8279(3) 0.5533(2) 0.88970(19) 0.0206(6) Uani 1 1 d . . . . .
H49A H 0.843195 0.491387 0.866717 0.025 Uiso 1 1 calc R U . . .
H49B H 0.882665 0.599726 0.873179 0.025 Uiso 1 1 calc R U . . .
C13 C -0.2885(3) 0.1284(2) 0.4368(2) 0.0209(6) Uani 1 1 d . . . . .
H13A H -0.365904 0.094432 0.398618 0.025 Uiso 1 1 calc R U . . .
H13B H -0.212179 0.090222 0.440584 0.025 Uiso 1 1 calc R U . . .
C30 C 0.5348(3) 0.3353(2) 0.1344(2) 0.0222(6) Uani 1 1 d . . . . .
H30A H 0.595978 0.326825 0.101294 0.027 Uiso 1 1 calc R U . . .
H30B H 0.532110 0.276213 0.166788 0.027 Uiso 1 1 calc R U . . .
C29 C 0.5816(3) 0.4147(2) 0.20320(19) 0.0189(6) Uani 1 1 d . . . . .
H29A H 0.666583 0.397886 0.247450 0.023 Uiso 1 1 calc R U . . .
H29B H 0.592382 0.472280 0.171263 0.023 Uiso 1 1 calc R U . . .
C46 C 0.6401(3) 0.5102(2) 0.97734(19) 0.0211(6) Uani 1 1 d . . . . .
H46A H 0.628021 0.572611 1.000829 0.025 Uiso 1 1 calc R U . . .
H46B H 0.584683 0.465094 0.994895 0.025 Uiso 1 1 calc R U . . .
C41 C 0.6167(3) 0.6762(2) 0.42545(19) 0.0204(6) Uani 1 1 d . . . . .
H41 H 0.611235 0.682931 0.363945 0.024 Uiso 1 1 calc R U . . .
C38 C 0.6383(2) 0.65739(19) 0.60757(18) 0.0168(5) Uani 1 1 d . . . . .
C47 C 0.7792(3) 0.4808(2) 1.0202(2) 0.0235(6) Uani 1 1 d . . . . .
H47A H 0.790734 0.416692 1.000142 0.028 Uiso 1 1 calc R U . . .
H47B H 0.802926 0.480314 1.087001 0.028 Uiso 1 1 calc R U . . .
C31 C 0.4017(3) 0.3562(2) 0.06696(19) 0.0224(6) Uani 1 1 d . . . . .
H31A H 0.370607 0.301484 0.026624 0.027 Uiso 1 1 calc R U . . .
H31B H 0.406557 0.410445 0.028891 0.027 Uiso 1 1 calc R U . . .
C48 C 0.8664(3) 0.5489(2) 0.9926(2) 0.0242(6) Uani 1 1 d . . . . .
H48A H 0.859561 0.612148 1.016632 0.029 Uiso 1 1 calc R U . . .
H48B H 0.956768 0.528083 1.019053 0.029 Uiso 1 1 calc R U . . .
C6 C 0.2415(3) 0.5236(2) 0.76632(19) 0.0178(5) Uani 1 1 d . . . . .
C7 C 0.2075(3) 0.6123(2) 0.78967(19) 0.0193(6) Uani 1 1 d . . . . .
H7 H 0.271206 0.653702 0.826457 0.023 Uiso 1 1 calc R U . . .
C54 C 0.3269(10) 0.7069(7) 0.0932(5) 0.028(3) Uani 0.55 1 d D . P A 1
C57 C 0.1995(9) 0.8030(8) 0.1919(8) 0.026(3) Uani 0.55 1 d D . P A 1
H57 H 0.157305 0.837533 0.225351 0.031 Uiso 0.55 1 calc R U P A 1
C53 C 0.1995(8) 0.7314(5) 0.0554(6) 0.0287(17) Uani 0.55 1 d D . P A 1
H53 H 0.154910 0.715041 -0.006000 0.034 Uiso 0.55 1 calc R U P A 1
C59 C 0.3968(15) 0.6556(10) 0.0385(8) 0.039(3) Uani 0.55 1 d D . P A 1
H59A H 0.339712 0.608252 0.000051 0.058 Uiso 0.55 1 calc R U P A 1
H59B H 0.473623 0.625023 0.079865 0.058 Uiso 0.55 1 calc R U P A 1
H59C H 0.421960 0.700551 0.000281 0.058 Uiso 0.55 1 calc R U P A 1
C52 C 0.1333(6) 0.7792(4) 0.1032(5) 0.0346(17) Uani 0.55 1 d D . P A 1
C56 C 0.3263(7) 0.7772(4) 0.2328(5) 0.0306(14) Uani 0.55 1 d D . P A 1
H56 H 0.370207 0.791759 0.294798 0.037 Uiso 0.55 1 calc R U P A 1
C55 C 0.3885(6) 0.7305(4) 0.1833(4) 0.0277(13) Uani 0.55 1 d D . P A 1
H55 H 0.476214 0.713933 0.211553 0.033 Uiso 0.55 1 calc R U P A 1
C58 C -0.0040(7) 0.8104(6) 0.0577(7) 0.048(2) Uani 0.55 1 d D . P A 1
H58A H -0.049951 0.806972 0.101225 0.072 Uiso 0.55 1 calc R U P A 1
H58B H -0.045992 0.769290 0.006034 0.072 Uiso 0.55 1 calc R U P A 1
H58C H -0.005226 0.875017 0.036394 0.072 Uiso 0.55 1 calc R U P A 1
C61 C 0.0813(15) 0.7458(9) 0.0365(10) 0.029(4) Uiso 0.27 1 d D . P B 2
H61 H -0.000994 0.740631 -0.008893 0.035 Uiso 0.27 1 calc R U P B 2
C62 C 0.1833(12) 0.7047(10) 0.0206(10) 0.022(3) Uiso 0.27 1 d D . P B 2
H62 H 0.172183 0.671695 -0.034164 0.026 Uiso 0.27 1 calc R U P B 2
C65 C 0.2118(17) 0.799(3) 0.179(2) 0.040(10) Uiso 0.27 1 d D . P B 2
H65 H 0.222136 0.829771 0.234798 0.048 Uiso 0.27 1 calc R U P B 2
C60 C 0.0910(17) 0.7944(10) 0.1145(10) 0.027(4) Uiso 0.27 1 d D . P B 2
C64 C 0.3184(15) 0.7605(10) 0.1658(9) 0.035(3) Uiso 0.27 1 d D . P B 2
H64 H 0.401181 0.766734 0.210475 0.042 Uiso 0.27 1 calc R U P B 2
C66 C -0.0243(12) 0.8430(8) 0.1278(10) 0.036(3) Uani 0.27 1 d D . P B 2
H66A H -0.029991 0.907543 0.105383 0.053 Uiso 0.27 1 calc R U P B 2
H66B H -0.013913 0.843573 0.192413 0.053 Uiso 0.27 1 calc R U P B 2
H66C H -0.103062 0.809114 0.094039 0.053 Uiso 0.27 1 calc R U P B 2
C67 C 0.417(3) 0.6727(19) 0.0677(16) 0.036(6) Uani 0.27 1 d D . P B 2
H67A H 0.387587 0.629774 0.015908 0.055 Uiso 0.27 1 calc R U P B 2
H67B H 0.470790 0.638593 0.121302 0.055 Uiso 0.27 1 calc R U P B 2
H67C H 0.466351 0.723756 0.053877 0.055 Uiso 0.27 1 calc R U P B 2
C63 C 0.302(2) 0.7126(16) 0.0861(10) 0.025(6) Uiso 0.27 1 d D . P B 2
C68 C 0.2599(19) 0.7849(9) 0.1809(12) 0.018(4) Uiso 0.18 1 d D . P C 3
C69 C 0.1358(17) 0.8134(13) 0.1694(15) 0.028(5) Uiso 0.18 1 d D . P C 3
H69 H 0.122390 0.842587 0.219879 0.034 Uiso 0.18 1 calc R U P C 3
C74 C 0.357(2) 0.8038(17) 0.2716(16) 0.049(7) Uiso 0.18 1 d D . P C 3
H74A H 0.319247 0.843903 0.306610 0.073 Uiso 0.18 1 calc R U P C 3
H74B H 0.431465 0.835397 0.264095 0.073 Uiso 0.18 1 calc R U P C 3
H74C H 0.384567 0.744429 0.303812 0.073 Uiso 0.18 1 calc R U P C 3
C71 C 0.0483(19) 0.7608(14) 0.0188(13) 0.025(5) Uiso 0.18 1 d D . P C 3
H71 H -0.021287 0.754570 -0.036643 0.030 Uiso 0.18 1 calc R U P C 3
C75 C 0.404(3) 0.710(2) 0.110(2) 0.053(7) Uiso 0.18 1 d D . P C 3
H75A H 0.437476 0.753184 0.074308 0.080 Uiso 0.18 1 calc R U P C 3
H75B H 0.399950 0.646789 0.085796 0.080 Uiso 0.18 1 calc R U P C 3
H75C H 0.461755 0.711178 0.173409 0.080 Uiso 0.18 1 calc R U P C 3
C73 C 0.272(2) 0.7415(15) 0.1052(13) 0.039(5) Uiso 0.18 1 d D . P C 3
C70 C 0.030(3) 0.8038(18) 0.0926(12) 0.031(6) Uiso 0.18 1 d D . P C 3
H70 H -0.051983 0.825739 0.090202 0.037 Uiso 0.18 1 calc R U P C 3
C72 C 0.1685(17) 0.727(2) 0.0266(18) 0.020(7) Uiso 0.18 1 d D . P C 3
H72 H 0.180330 0.693565 -0.022425 0.024 Uiso 0.18 1 calc R U P C 3

loop_
_atom_site_aniso_label
_atom_site_aniso_U_11
_atom_site_aniso_U_22
_atom_site_aniso_U_33
_atom_site_aniso_U_23
_atom_site_aniso_U_13
_atom_site_aniso_U_12
Br18 0.02349(14) 0.02487(15) 0.03426(17) 0.00718(13) 0.01071(12) 0.00781(13)
Br1 0.03634(17) 0.01897(14) 0.03540(17) -0.00175(13) 0.01244(14) 0.00494(13)
Br35 0.0582(2) 0.02007(14) 0.02741(16) 0.00197(13) 0.01904(15) -0.00816(15)
N33 0.0193(11) 0.0174(11) 0.0184(12) -0.0028(9) 0.0095(10) -0.0013(9)
N16 0.0168(11) 0.0185(11) 0.0184(11) 0.0026(10) 0.0074(9) -0.0019(10)
N26 0.0171(11) 0.0188(11) 0.0164(11) 0.0012(9) 0.0088(9) -0.0020(9)
N50 0.0175(11) 0.0203(12) 0.0182(12) 0.0004(9) 0.0062(9) -0.0012(9)
N43 0.0187(11) 0.0212(12) 0.0160(11) -0.0027(9) 0.0062(9) -0.0017(9)
C34 0.0136(12) 0.0185(13) 0.0182(14) 0.0011(11) 0.0062(11) 0.0032(10)
N9 0.0148(10) 0.0213(12) 0.0181(11) 0.0023(9) 0.0043(9) -0.0019(9)
C4 0.0185(13) 0.0201(14) 0.0196(14) 0.0010(11) 0.0068(11) -0.0017(11)
C27 0.0184(13) 0.0177(13) 0.0168(13) 0.0034(10) 0.0089(11) 0.0007(11)
C45 0.0175(13) 0.0174(13) 0.0185(14) -0.0010(11) 0.0062(11) -0.0020(11)
C19 0.0145(12) 0.0159(13) 0.0173(13) -0.0007(11) 0.0019(10) 0.0017(10)
C44 0.0172(12) 0.0180(13) 0.0143(13) -0.0023(10) 0.0048(10) -0.0028(11)
C51 0.0176(13) 0.0205(13) 0.0174(13) 0.0010(11) 0.0060(11) 0.0001(11)
C11 0.0149(12) 0.0181(14) 0.0193(13) 0.0031(11) 0.0071(11) 0.0012(10)
C42 0.0153(12) 0.0196(13) 0.0173(13) -0.0023(11) 0.0058(11) 0.0007(10)
C17 0.0174(13) 0.0215(15) 0.0164(13) 0.0011(11) 0.0058(11) -0.0002(11)
C3 0.0182(13) 0.0227(14) 0.0249(15) 0.0035(12) 0.0083(12) 0.0019(12)
C37 0.0180(13) 0.0196(14) 0.0193(13) -0.0011(11) 0.0059(11) 0.0001(11)
C23 0.0151(12) 0.0195(13) 0.0140(13) -0.0010(10) 0.0031(10) -0.0036(10)
C8 0.0124(12) 0.0255(14) 0.0212(14) 0.0037(12) 0.0049(11) 0.0012(11)
C28 0.0187(13) 0.0161(12) 0.0152(13) 0.0003(11) 0.0071(11) -0.0016(11)
C15 0.0171(12) 0.0208(13) 0.0178(13) 0.0058(12) 0.0046(10) 0.0002(12)
C14 0.0183(13) 0.0192(13) 0.0218(14) 0.0050(11) 0.0062(11) -0.0031(11)
C20 0.0184(13) 0.0170(13) 0.0136(13) -0.0010(10) 0.0050(11) -0.0044(10)
C22 0.0149(12) 0.0176(13) 0.0164(13) -0.0004(11) 0.0039(10) -0.0020(10)
C10 0.0097(12) 0.0195(13) 0.0177(13) 0.0013(11) 0.0031(10) -0.0007(10)
C40 0.0119(11) 0.0183(13) 0.0183(13) 0.0007(11) 0.0059(10) 0.0031(10)
C25 0.0182(13) 0.0173(13) 0.0145(13) -0.0016(10) 0.0061(11) -0.0055(11)
C21 0.0151(12) 0.0169(13) 0.0160(13) -0.0036(10) 0.0049(11) -0.0056(10)
C24 0.0149(12) 0.0211(14) 0.0177(13) -0.0029(11) 0.0076(11) -0.0043(11)
C12 0.0214(13) 0.0200(13) 0.0170(13) 0.0019(10) 0.0075(11) 0.0006(10)
C32 0.0216(13) 0.0219(13) 0.0172(13) 0.0001(12) 0.0083(11) -0.0020(12)
C36 0.0246(13) 0.0171(13) 0.0213(14) 0.0029(12) 0.0108(11) -0.0009(12)
C39 0.0124(12) 0.0182(13) 0.0200(13) 0.0021(11) 0.0063(10) 0.0028(10)
C2 0.0277(15) 0.0157(13) 0.0226(15) 0.0013(11) 0.0130(12) 0.0041(12)
C5 0.0184(13) 0.0178(13) 0.0201(14) 0.0008(11) 0.0084(11) -0.0006(10)
C49 0.0170(13) 0.0260(15) 0.0198(14) -0.0027(11) 0.0074(11) -0.0045(11)
C13 0.0209(13) 0.0178(13) 0.0236(15) -0.0015(11) 0.0071(12) -0.0010(11)
C30 0.0246(15) 0.0221(14) 0.0226(15) -0.0041(12) 0.0117(12) 0.0001(12)
C29 0.0178(13) 0.0216(14) 0.0194(14) -0.0014(11) 0.0091(11) 0.0003(11)
C46 0.0234(14) 0.0226(14) 0.0194(14) 0.0014(12) 0.0102(12) -0.0020(12)
C41 0.0206(14) 0.0251(15) 0.0176(13) 0.0020(11) 0.0092(11) 0.0017(11)
C38 0.0118(12) 0.0225(14) 0.0167(13) 0.0000(11) 0.0055(11) 0.0023(10)
C47 0.0258(15) 0.0256(15) 0.0178(14) 0.0009(12) 0.0056(12) -0.0024(12)
C31 0.0277(15) 0.0229(15) 0.0180(14) -0.0042(11) 0.0097(12) -0.0039(12)
C48 0.0186(13) 0.0332(16) 0.0176(14) -0.0012(12) 0.0019(12) -0.0049(12)
C6 0.0174(13) 0.0209(14) 0.0170(13) 0.0006(11) 0.0085(11) -0.0018(11)
C7 0.0210(13) 0.0201(14) 0.0175(14) -0.0001(11) 0.0074(11) -0.0055(11)
C54 0.028(5) 0.024(4) 0.038(5) 0.020(3) 0.018(3) 0.004(4)
C57 0.034(5) 0.015(4) 0.033(5) 0.010(3) 0.018(4) 0.009(3)
C53 0.039(4) 0.025(3) 0.015(4) 0.003(3) -0.001(3) -0.009(3)
C59 0.059(7) 0.040(5) 0.022(6) 0.008(4) 0.021(5) 0.016(5)
C52 0.023(3) 0.023(3) 0.060(5) 0.023(3) 0.016(4) 0.004(3)
C56 0.046(4) 0.024(3) 0.025(3) 0.002(3) 0.015(3) 0.000(3)
C55 0.022(3) 0.029(3) 0.035(3) 0.009(2) 0.014(3) 0.003(2)
C58 0.026(4) 0.040(4) 0.068(6) 0.025(4) 0.004(4) -0.001(3)
C66 0.045(7) 0.028(6) 0.047(8) -0.014(5) 0.033(7) -0.016(5)
C67 0.046(11) 0.046(15) 0.024(13) 0.021(11) 0.020(11) 0.000(9)

loop_
_atom_type_symbol
_atom_type_description
_atom_type_scat_dispersion_real
_atom_type_scat_dispersion_imag
_atom_type_scat_source
C C 0.0033 0.0016 'International Tables Vol C Tables 4.2.6.8 and 6.1.1.4'
H H 0.0000 0.0000 'International Tables Vol C Tables 4.2.6.8 and 6.1.1.4'
Br Br -0.2901 2.4595 'International Tables Vol C Tables 4.2.6.8 and 6.1.1.4'
N N 0.0061 0.0033 'International Tables Vol C Tables 4.2.6.8 and 6.1.1.4'

loop_
_geom_angle_atom_site_label_1
_geom_angle_atom_site_label_2
_geom_angle_atom_site_label_3
_geom_angle
_geom_angle_site_symmetry_1
_geom_angle_site_symmetry_3
_geom_angle_publ_flag
C34 N33 C28 118.9(2) . . ?
C17 N16 C11 116.0(2) . . ?
C25 N26 C27 117.2(2) . . ?
C51 N50 C45 118.2(2) . . ?
C42 N43 C44 116.3(2) . . ?
N33 C34 H34 119.1 . . ?
N33 C34 C40 121.8(2) . . ?
C40 C34 H34 119.1 . . ?
C8 N9 C10 117.0(2) . . ?
C3 C4 C8 118.7(3) . . ?
C3 C4 C5 119.2(3) . . ?
C5 C4 C8 122.1(3) . . ?
N26 C27 H27 109.3 . . ?
N26 C27 C28 110.1(2) . . ?
N26 C27 C32 107.1(2) . . ?
C28 C27 H27 109.3 . . ?
C28 C27 C32 111.7(2) . . ?
C32 C27 H27 109.3 . . ?
N50 C45 H45 109.8 . . ?
N50 C45 C44 109.1(2) . . ?
N50 C45 C46 107.8(2) . . ?
C44 C45 H45 109.8 . . ?
C46 C45 H45 109.8 . . ?
C46 C45 C44 110.7(2) . . ?
C20 C19 Br18 118.1(2) . . ?
C24 C19 Br18 119.2(2) . . ?
C24 C19 C20 122.6(2) . . ?
N43 C44 C45 110.1(2) . . ?
N43 C44 H44 109.3 . . ?
N43 C44 C49 108.0(2) . . ?
C45 C44 H44 109.3 . . ?
C45 C44 C49 110.8(2) . . ?
C49 C44 H44 109.3 . . ?
N50 C51 H51 119.0 . . ?
N50 C51 C6 121.9(3) . . ?
C6 C51 H51 119.0 . . ?
N16 C11 H11 108.9 . . ?
N16 C11 C10 110.9(2) . . ?
N16 C11 C12 109.4(2) . . ?
C10 C11 H11 108.9 . . ?
C12 C11 H11 108.9 . . ?
C12 C11 C10 109.8(2) . . ?
N43 C42 H42 118.3 . . ?
N43 C42 C38 123.4(2) . . ?
C38 C42 H42 118.3 . . ?
N16 C17 H17 118.4 . . ?
N16 C17 C23 123.3(3) . . ?
C23 C17 H17 118.4 . . ?
C4 C3 H3 120.3 . . ?
C2 C3 C4 119.4(3) . . ?
C2 C3 H3 120.3 . . ?
C36 C37 H37 120.5 . . ?
C38 C37 H37 120.5 . . ?
C38 C37 C36 118.9(3) . . ?
C22 C23 C17 117.3(2) . . ?
C22 C23 C24 119.9(2) . . ?
C24 C23 C17 122.4(2) . . ?
N9 C8 C4 123.2(3) . . ?
N9 C8 H8 118.4 . . ?
C4 C8 H8 118.4 . . ?
N33 C28 C27 108.4(2) . . ?
N33 C28 H28 109.5 . . ?
N33 C28 C29 109.2(2) . . ?
C27 C28 H28 109.5 . . ?
C27 C28 C29 110.6(2) . . ?
C29 C28 H28 109.5 . . ?
H15A C15 H15B 108.0 . . ?
C14 C15 H15A 109.3 . . ?
C14 C15 H15B 109.3 . . ?
C10 C15 H15A 109.3 . . ?
C10 C15 H15B 109.3 . . ?
C10 C15 C14 111.5(2) . . ?
C15 C14 H14A 109.4 . . ?
C15 C14 H14B 109.4 . . ?
H14A C14 H14B 108.0 . . ?
C13 C14 C15 111.1(2) . . ?
C13 C14 H14A 109.4 . . ?
C13 C14 H14B 109.4 . . ?
C19 C20 H20 120.5 . . ?
C21 C20 C19 119.0(2) . . ?
C21 C20 H20 120.5 . . ?
C23 C22 H22 119.5 . . ?
C23 C22 C21 121.0(3) . . ?
C21 C22 H22 119.5 . . ?
N9 C10 C11 108.8(2) . . ?
N9 C10 C15 109.9(2) . . ?
N9 C10 H10 109.6 . . ?
C11 C10 H10 109.6 . . ?
C15 C10 C11 109.4(2) . . ?
C15 C10 H10 109.6 . . ?
C39 C40 C34 120.7(2) . . ?
C39 C40 C41 119.6(3) . . ?
C41 C40 C34 119.7(2) . . ?
N26 C25 H25 119.3 . . ?
N26 C25 C21 121.4(2) . . ?
C21 C25 H25 119.3 . . ?
C20 C21 C22 119.2(2) . . ?
C20 C21 C25 120.0(2) . . ?
C22 C21 C25 120.8(2) . . ?
C19 C24 C23 118.2(2) . . ?
C19 C24 H24 120.9 . . ?
C23 C24 H24 120.9 . . ?
C11 C12 H12A 109.4 . . ?
C11 C12 H12B 109.4 . . ?
C11 C12 C13 111.4(2) . . ?
H12A C12 H12B 108.0 . . ?
C13 C12 H12A 109.4 . . ?
C13 C12 H12B 109.4 . . ?
C27 C32 H32A 109.0 . . ?
C27 C32 H32B 109.0 . . ?
H32A C32 H32B 107.8 . . ?
C31 C32 C27 113.1(2) . . ?
C31 C32 H32A 109.0 . . ?
C31 C32 H32B 109.0 . . ?
C37 C36 Br35 118.2(2) . . ?
C41 C36 Br35 119.8(2) . . ?
C41 C36 C37 122.0(3) . . ?
C40 C39 H39 119.6 . . ?
C40 C39 C38 120.7(3) . . ?
C38 C39 H39 119.6 . . ?
C3 C2 Br1 118.0(2) . . ?
C7 C2 Br1 119.6(2) . . ?
C7 C2 C3 122.4(3) . . ?
C4 C5 H5 119.9 . . ?
C6 C5 C4 120.2(3) . . ?
C6 C5 H5 119.9 . . ?
C44 C49 H49A 109.1 . . ?
C44 C49 H49B 109.1 . . ?
H49A C49 H49B 107.9 . . ?
C48 C49 C44 112.3(2) . . ?
C48 C49 H49A 109.1 . . ?
C48 C49 H49B 109.1 . . ?
C14 C13 C12 110.1(2) . . ?
C14 C13 H13A 109.6 . . ?
C14 C13 H13B 109.6 . . ?
C12 C13 H13A 109.6 . . ?
C12 C13 H13B 109.6 . . ?
H13A C13 H13B 108.2 . . ?
H30A C30 H30B 108.0 . . ?
C29 C30 H30A 109.4 . . ?
C29 C30 H30B 109.4 . . ?
C31 C30 H30A 109.4 . . ?
C31 C30 H30B 109.4 . . ?
C31 C30 C29 111.2(2) . . ?
C28 C29 C30 112.1(2) . . ?
C28 C29 H29A 109.2 . . ?
C28 C29 H29B 109.2 . . ?
C30 C29 H29A 109.2 . . ?
C30 C29 H29B 109.2 . . ?
H29A C29 H29B 107.9 . . ?
C45 C46 H46A 109.2 . . ?
C45 C46 H46B 109.2 . . ?
H46A C46 H46B 107.9 . . ?
C47 C46 C45 112.0(2) . . ?
C47 C46 H46A 109.2 . . ?
C47 C46 H46B 109.2 . . ?
C40 C41 H41 120.5 . . ?
C36 C41 C40 119.0(3) . . ?
C36 C41 H41 120.5 . . ?
C37 C38 C42 117.5(2) . . ?
C37 C38 C39 119.8(2) . . ?
C39 C38 C42 122.7(2) . . ?
C46 C47 H47A 109.7 . . ?
C46 C47 H47B 109.7 . . ?
C46 C47 C48 110.0(2) . . ?
H47A C47 H47B 108.2 . . ?
C48 C47 H47A 109.7 . . ?
C48 C47 H47B 109.7 . . ?
C32 C31 H31A 109.5 . . ?
C32 C31 H31B 109.5 . . ?
C30 C31 C32 110.8(2) . . ?
C30 C31 H31A 109.5 . . ?
C30 C31 H31B 109.5 . . ?
H31A C31 H31B 108.1 . . ?
C49 C48 C47 110.3(2) . . ?
C49 C48 H48A 109.6 . . ?
C49 C48 H48B 109.6 . . ?
C47 C48 H48A 109.6 . . ?
C47 C48 H48B 109.6 . . ?
H48A C48 H48B 108.1 . . ?
C5 C6 C51 120.2(3) . . ?
C5 C6 C7 120.1(3) . . ?
C7 C6 C51 119.7(3) . . ?
C2 C7 C6 118.7(3) . . ?
C2 C7 H7 120.7 . . ?
C6 C7 H7 120.7 . . ?
C53 C54 C59 121.4(8) . . ?
C53 C54 C55 117.1(9) . . ?
C55 C54 C59 121.5(9) . . ?
C52 C57 H57 119.6 . . ?
C52 C57 C56 120.9(10) . . ?
C56 C57 H57 119.6 . . ?
C54 C53 H53 118.6 . . ?
C54 C53 C52 122.8(8) . . ?
C52 C53 H53 118.6 . . ?
C54 C59 H59A 109.5 . . ?
C54 C59 H59B 109.5 . . ?
C54 C59 H59C 109.5 . . ?
H59A C59 H59B 109.5 . . ?
H59A C59 H59C 109.5 . . ?
H59B C59 H59C 109.5 . . ?
C57 C52 C53 117.9(8) . . ?
C57 C52 C58 120.7(8) . . ?
C53 C52 C58 121.3(8) . . ?
C57 C56 H56 120.3 . . ?
C55 C56 C57 119.5(8) . . ?
C55 C56 H56 120.3 . . ?
C54 C55 H55 119.1 . . ?
C56 C55 C54 121.8(7) . . ?
C56 C55 H55 119.1 . . ?
C52 C58 H58A 109.5 . . ?
C52 C58 H58B 109.5 . . ?
C52 C58 H58C 109.5 . . ?
H58A C58 H58B 109.5 . . ?
H58A C58 H58C 109.5 . . ?
H58B C58 H58C 109.5 . . ?
C62 C61 H61 118.1 . . ?
C62 C61 C60 123.9(16) . . ?
C60 C61 H61 118.1 . . ?
C61 C62 H62 121.0 . . ?
C61 C62 C63 117.9(17) . . ?
C63 C62 H62 121.0 . . ?
C60 C65 H65 118.7 . . ?
C60 C65 C64 123(2) . . ?
C64 C65 H65 118.7 . . ?
C61 C60 C66 122.2(15) . . ?
C65 C60 C61 116.0(19) . . ?
C65 C60 C66 121.8(13) . . ?
C65 C64 H64 120.8 . . ?
C65 C64 C63 118(2) . . ?
C63 C64 H64 120.8 . . ?
C60 C66 H66A 109.5 . . ?
C60 C66 H66B 109.5 . . ?
C60 C66 H66C 109.5 . . ?
H66A C66 H66B 109.5 . . ?
H66A C66 H66C 109.5 . . ?
H66B C66 H66C 109.5 . . ?
H67A C67 H67B 109.5 . . ?
H67A C67 H67C 109.5 . . ?
H67B C67 H67C 109.5 . . ?
C63 C67 H67A 109.5 . . ?
C63 C67 H67B 109.5 . . ?
C63 C67 H67C 109.5 . . ?
C62 C63 C64 121(2) . . ?
C62 C63 C67 118.8(16) . . ?
C64 C63 C67 119.9(16) . . ?
C69 C68 C74 115.8(18) . . ?
C73 C68 C69 113.4(19) . . ?
C73 C68 C74 131(2) . . ?
C68 C69 H69 116.6 . . ?
C70 C69 C68 127(2) . . ?
C70 C69 H69 116.6 . . ?
C68 C74 H74A 109.5 . . ?
C68 C74 H74B 109.5 . . ?
C68 C74 H74C 109.5 . . ?
H74A C74 H74B 109.5 . . ?
H74A C74 H74C 109.5 . . ?
H74B C74 H74C 109.5 . . ?
C70 C71 H71 120.3 . . ?
C72 C71 H71 120.3 . . ?
C72 C71 C70 119(2) . . ?
H75A C75 H75B 109.5 . . ?
H75A C75 H75C 109.5 . . ?
H75B C75 H75C 109.5 . . ?
C73 C75 H75A 109.5 . . ?
C73 C75 H75B 109.5 . . ?
C73 C75 H75C 109.5 . . ?
C68 C73 C75 117(2) . . ?
C68 C73 C72 123(2) . . ?
C72 C73 C75 119.8(19) . . ?
C69 C70 C71 117(2) . . ?
C69 C70 H70 121.4 . . ?
C71 C70 H70 121.4 . . ?
C71 C72 C73 120(3) . . ?
C71 C72 H72 119.8 . . ?
C73 C72 H72 119.8 . . ?

loop_
_geom_bond_atom_site_label_1
_geom_bond_atom_site_label_2
_geom_bond_distance
_geom_bond_site_symmetry_2
_geom_bond_publ_flag
Br18 C19 1.902(3) . ?
Br1 C2 1.905(3) . ?
Br35 C36 1.899(3) . ?
N33 C34 1.263(4) . ?
N33 C28 1.463(3) . ?
N16 C11 1.457(4) . ?
N16 C17 1.264(4) . ?
N26 C27 1.466(3) . ?
N26 C25 1.263(4) . ?
N50 C45 1.462(4) . ?
N50 C51 1.260(4) . ?
N43 C44 1.463(3) . ?
N43 C42 1.263(4) . ?
C34 H34 0.9500 . ?
C34 C40 1.481(4) . ?
N9 C8 1.258(4) . ?
N9 C10 1.462(3) . ?
C4 C3 1.392(4) . ?
C4 C8 1.469(4) . ?
C4 C5 1.403(4) . ?
C27 H27 1.0000 . ?
C27 C28 1.525(4) . ?
C27 C32 1.529(4) . ?
C45 H45 1.0000 . ?
C45 C44 1.533(4) . ?
C45 C46 1.533(4) . ?
C19 C20 1.392(4) . ?
C19 C24 1.376(4) . ?
C44 H44 1.0000 . ?
C44 C49 1.534(4) . ?
C51 H51 0.9500 . ?
C51 C6 1.481(4) . ?
C11 H11 1.0000 . ?
C11 C10 1.533(4) . ?
C11 C12 1.529(4) . ?
C42 H42 0.9500 . ?
C42 C38 1.477(4) . ?
C17 H17 0.9500 . ?
C17 C23 1.472(4) . ?
C3 H3 0.9500 . ?
C3 C2 1.381(4) . ?
C37 H37 0.9500 . ?
C37 C36 1.395(4) . ?
C37 C38 1.388(4) . ?
C23 C22 1.387(4) . ?
C23 C24 1.402(4) . ?
C8 H8 0.9500 . ?
C28 H28 1.0000 . ?
C28 C29 1.527(4) . ?
C15 H15A 0.9900 . ?
C15 H15B 0.9900 . ?
C15 C14 1.525(4) . ?
C15 C10 1.521(4) . ?
C14 H14A 0.9900 . ?
C14 H14B 0.9900 . ?
C14 C13 1.524(4) . ?
C20 H20 0.9500 . ?
C20 C21 1.390(4) . ?
C22 H22 0.9500 . ?
C22 C21 1.395(4) . ?
C10 H10 1.0000 . ?
C40 C39 1.386(4) . ?
C40 C41 1.406(4) . ?
C25 H25 0.9500 . ?
C25 C21 1.475(4) . ?
C24 H24 0.9500 . ?
C12 H12A 0.9900 . ?
C12 H12B 0.9900 . ?
C12 C13 1.531(4) . ?
C32 H32A 0.9900 . ?
C32 H32B 0.9900 . ?
C32 C31 1.526(4) . ?
C36 C41 1.376(4) . ?
C39 H39 0.9500 . ?
C39 C38 1.400(4) . ?
C2 C7 1.367(4) . ?
C5 H5 0.9500 . ?
C5 C6 1.387(4) . ?
C49 H49A 0.9900 . ?
C49 H49B 0.9900 . ?
C49 C48 1.524(4) . ?
C13 H13A 0.9900 . ?
C13 H13B 0.9900 . ?
C30 H30A 0.9900 . ?
C30 H30B 0.9900 . ?
C30 C29 1.528(4) . ?
C30 C31 1.524(4) . ?
C29 H29A 0.9900 . ?
C29 H29B 0.9900 . ?
C46 H46A 0.9900 . ?
C46 H46B 0.9900 . ?
C46 C47 1.515(4) . ?
C41 H41 0.9500 . ?
C47 H47A 0.9900 . ?
C47 H47B 0.9900 . ?
C47 C48 1.531(4) . ?
C31 H31A 0.9900 . ?
C31 H31B 0.9900 . ?
C48 H48A 0.9900 . ?
C48 H48B 0.9900 . ?
C6 C7 1.404(4) . ?
C7 H7 0.9500 . ?
C54 C53 1.376(9) . ?
C54 C59 1.523(14) . ?
C54 C55 1.385(8) . ?
C57 H57 0.9500 . ?
C57 C52 1.376(9) . ?
C57 C56 1.381(8) . ?
C53 H53 0.9500 . ?
C53 C52 1.391(8) . ?
C59 H59A 0.9800 . ?
C59 H59B 0.9800 . ?
C59 H59C 0.9800 . ?
C52 C58 1.510(9) . ?
C56 H56 0.9500 . ?
C56 C55 1.372(7) . ?
C55 H55 0.9500 . ?
C58 H58A 0.9800 . ?
C58 H58B 0.9800 . ?
C58 H58C 0.9800 . ?
C61 H61 0.9500 . ?
C61 C62 1.368(11) . ?
C61 C60 1.378(11) . ?
C62 H62 0.9500 . ?
C62 C63 1.370(12) . ?
C65 H65 0.9500 . ?
C65 C60 1.378(12) . ?
C65 C64 1.378(13) . ?
C60 C66 1.527(17) . ?
C64 H64 0.9500 . ?
C64 C63 1.381(12) . ?
C66 H66A 0.9800 . ?
C66 H66B 0.9800 . ?
C66 H66C 0.9800 . ?
C67 H67A 0.9800 . ?
C67 H67B 0.9800 . ?
C67 H67C 0.9800 . ?
C67 C63 1.51(2) . ?
C68 C69 1.384(13) . ?
C68 C74 1.49(2) . ?
C68 C73 1.383(13) . ?
C69 H69 0.9500 . ?
C69 C70 1.371(14) . ?
C74 H74A 0.9800 . ?
C74 H74B 0.9800 . ?
C74 H74C 0.9800 . ?
C71 H71 0.9500 . ?
C71 C70 1.382(14) . ?
C71 C72 1.381(14) . ?
C75 H75A 0.9800 . ?
C75 H75B 0.9800 . ?
C75 H75C 0.9800 . ?
C75 C73 1.51(2) . ?
C73 C72 1.384(14) . ?
C70 H70 0.9500 . ?
C72 H72 0.9500 . ?

loop_
_geom_torsion_atom_site_label_1
_geom_torsion_atom_site_label_2
_geom_torsion_atom_site_label_3
_geom_torsion_atom_site_label_4
_geom_torsion
_geom_torsion_site_symmetry_1
_geom_torsion_site_symmetry_2
_geom_torsion_site_symmetry_3
_geom_torsion_site_symmetry_4
_geom_torsion_publ_flag
Br18 C19 C20 C21 -179.23(19) . . . . ?
Br18 C19 C24 C23 178.9(2) . . . . ?
Br1 C2 C7 C6 -179.3(2) . . . . ?
Br35 C36 C41 C40 -177.8(2) . . . . ?
N33 C34 C40 C39 173.6(3) . . . . ?
N33 C34 C40 C41 -3.3(4) . . . . ?
N33 C28 C29 C30 -174.9(2) . . . . ?
N16 C11 C10 N9 -60.4(3) . . . . ?
N16 C11 C10 C15 179.5(2) . . . . ?
N16 C11 C12 C13 179.6(2) . . . . ?
N16 C17 C23 C22 -162.9(3) . . . . ?
N16 C17 C23 C24 9.6(4) . . . . ?
N26 C27 C28 N33 -68.0(3) . . . . ?
N26 C27 C28 C29 172.3(2) . . . . ?
N26 C27 C32 C31 -173.9(2) . . . . ?
N26 C25 C21 C20 -173.4(3) . . . . ?
N26 C25 C21 C22 3.6(4) . . . . ?
N50 C45 C44 N43 -68.8(3) . . . . ?
N50 C45 C44 C49 171.8(2) . . . . ?
N50 C45 C46 C47 -175.5(2) . . . . ?
N50 C51 C6 C5 173.5(3) . . . . ?
N50 C51 C6 C7 -6.5(4) . . . . ?
N43 C44 C49 C48 -175.2(2) . . . . ?
N43 C42 C38 C37 -171.7(3) . . . . ?
N43 C42 C38 C39 7.7(4) . . . . ?
C34 N33 C28 C27 117.5(3) . . . . ?
C34 N33 C28 C29 -121.9(3) . . . . ?
C34 C40 C39 C38 -175.7(2) . . . . ?
C34 C40 C41 C36 175.1(2) . . . . ?
C4 C3 C2 Br1 -179.9(2) . . . . ?
C4 C3 C2 C7 0.7(4) . . . . ?
C4 C5 C6 C51 -179.3(3) . . . . ?
C4 C5 C6 C7 0.6(4) . . . . ?
C27 N26 C25 C21 172.8(2) . . . . ?
C27 C28 C29 C30 -55.7(3) . . . . ?
C27 C32 C31 C30 53.3(3) . . . . ?
C45 N50 C51 C6 176.2(2) . . . . ?
C45 C44 C49 C48 -54.5(3) . . . . ?
C45 C46 C47 C48 58.0(3) . . . . ?
C19 C20 C21 C22 -0.5(4) . . . . ?
C19 C20 C21 C25 176.6(2) . . . . ?
C44 N43 C42 C38 174.0(2) . . . . ?
C44 C45 C46 C47 -56.3(3) . . . . ?
C44 C49 C48 C47 56.3(3) . . . . ?
C51 N50 C45 C44 130.7(3) . . . . ?
C51 N50 C45 C46 -109.1(3) . . . . ?
C51 C6 C7 C2 179.2(3) . . . . ?
C11 N16 C17 C23 172.1(2) . . . . ?
C11 C12 C13 C14 56.4(3) . . . . ?
C42 N43 C44 C45 138.4(2) . . . . ?
C42 N43 C44 C49 -100.5(3) . . . . ?
C17 N16 C11 C10 113.5(3) . . . . ?
C17 N16 C11 C12 -125.3(3) . . . . ?
C17 C23 C22 C21 169.6(2) . . . . ?
C17 C23 C24 C19 -171.2(2) . . . . ?
C3 C4 C8 N9 -178.9(3) . . . . ?
C3 C4 C5 C6 0.2(4) . . . . ?
C3 C2 C7 C6 0.0(4) . . . . ?
C37 C36 C41 C40 0.7(4) . . . . ?
C23 C22 C21 C20 2.7(4) . . . . ?
C23 C22 C21 C25 -174.4(3) . . . . ?
C8 N9 C10 C11 113.4(3) . . . . ?
C8 N9 C10 C15 -126.8(3) . . . . ?
C8 C4 C3 C2 179.5(3) . . . . ?
C8 C4 C5 C6 179.8(3) . . . . ?
C28 N33 C34 C40 -177.7(2) . . . . ?
C28 C27 C32 C31 -53.2(3) . . . . ?
C15 C14 C13 C12 -55.0(3) . . . . ?
C14 C15 C10 N9 -177.7(2) . . . . ?
C14 C15 C10 C11 -58.3(3) . . . . ?
C20 C19 C24 C23 1.2(4) . . . . ?
C22 C23 C24 C19 1.1(4) . . . . ?
C10 N9 C8 C4 179.9(2) . . . . ?
C10 C11 C12 C13 -58.5(3) . . . . ?
C10 C15 C14 C13 57.0(3) . . . . ?
C40 C39 C38 C42 -178.8(2) . . . . ?
C40 C39 C38 C37 0.6(4) . . . . ?
C25 N26 C27 C28 135.1(3) . . . . ?
C25 N26 C27 C32 -103.3(3) . . . . ?
C24 C19 C20 C21 -1.5(4) . . . . ?
C24 C23 C22 C21 -3.0(4) . . . . ?
C12 C11 C10 N9 178.7(2) . . . . ?
C12 C11 C10 C15 58.6(3) . . . . ?
C32 C27 C28 N33 173.1(2) . . . . ?
C32 C27 C28 C29 53.4(3) . . . . ?
C36 C37 C38 C42 177.7(2) . . . . ?
C36 C37 C38 C39 -1.8(4) . . . . ?
C39 C40 C41 C36 -1.9(4) . . . . ?
C5 C4 C3 C2 -0.8(4) . . . . ?
C5 C4 C8 N9 1.5(4) . . . . ?
C5 C6 C7 C2 -0.7(4) . . . . ?
C29 C30 C31 C32 -54.3(3) . . . . ?
C46 C45 C44 N43 172.8(2) . . . . ?
C46 C45 C44 C49 53.3(3) . . . . ?
C46 C47 C48 C49 -57.3(3) . . . . ?
C41 C40 C39 C38 1.3(4) . . . . ?
C38 C37 C36 Br35 179.7(2) . . . . ?
C38 C37 C36 C41 1.2(4) . . . . ?
C31 C30 C29 C28 56.6(3) . . . . ?
C54 C53 C52 C57 0.4(11) . . . . ?
C54 C53 C52 C58 176.1(7) . . . . ?
C57 C56 C55 C54 -1.1(10) . . . . ?
C53 C54 C55 C56 -0.7(11) . . . . ?
C59 C54 C53 C52 -179.2(8) . . . . ?
C59 C54 C55 C56 179.6(8) . . . . ?
C52 C57 C56 C55 2.5(14) . . . . ?
C56 C57 C52 C53 -2.2(14) . . . . ?
C56 C57 C52 C58 -177.9(8) . . . . ?
C55 C54 C53 C52 1.0(11) . . . . ?
C61 C62 C63 C64 0(2) . . . . ?
C61 C62 C63 C67 -176.5(16) . . . . ?
C62 C61 C60 C65 -1(3) . . . . ?
C62 C61 C60 C66 177.2(12) . . . . ?
C65 C64 C63 C62 1(3) . . . . ?
C65 C64 C63 C67 178(2) . . . . ?
C60 C61 C62 C63 -0.2(16) . . . . ?
C60 C65 C64 C63 -2(4) . . . . ?
C64 C65 C60 C61 2(4) . . . . ?
C64 C65 C60 C66 -176(2) . . . . ?
C68 C69 C70 C71 0(3) . . . . ?
C68 C73 C72 C71 4(4) . . . . ?
C69 C68 C73 C75 178.2(17) . . . . ?
C69 C68 C73 C72 -1(3) . . . . ?
C74 C68 C69 C70 -180.0(19) . . . . ?
C74 C68 C73 C75 -3(3) . . . . ?
C74 C68 C73 C72 177.6(18) . . . . ?
C75 C73 C72 C71 -176(2) . . . . ?
C73 C68 C69 C70 -1(2) . . . . ?
C70 C71 C72 C73 -4(3) . . . . ?
C72 C71 C70 C69 2(3) . . . . ?
